data_7230464
loop_
_publ_author_name
'Du, Xue-Dong'
'Zheng, Weiwei'
'Yi, Xiao-Hong'
'Zhao, Jiong-Peng'
'Wang, Peng'
'Wang, Chong-Chen'

_publ_section_title
;
 General strategy for lanthanide coordination polymers constructed from
 1,1&#x2032;-ferrocenedicarboxylic acid under hydrothermal conditions
;
_journal_issue 18
_journal_name_full CrystEngComm
_journal_page_first 2608
_journal_paper_doi 10.1039/C8CE00233A
_journal_volume 20
_journal_year 2018
_chemical_formula_moiety 'C36 H26 Fe3 O13 Tb2, 0.3(C2 H6 O)'
_chemical_formula_sum 'C36.6 H27.8 Fe3 O13.3 Tb2'
_chemical_formula_weight 1165.78
_space_group_crystal_system monoclinic
_space_group_IT_number 14
_space_group_name_Hall '-P 2ybc'
_space_group_name_H-M_alt 'P 1 21/c 1'
_symmetry_space_group_name_Hall '-P 2ybc'
_symmetry_space_group_name_H-M 'P 1 21/c 1'
_atom_sites_solution_hydrogens mixed
_audit_creation_date 2018-03-24
_audit_creation_method
;
Olex2 1.2-beta
(compiled 2016.11.30 svn.r3356 for OlexSys, GUI svn.r5269)
;
_audit_update_record
;
2018-03-27 deposited with the CCDC.
2018-04-10 downloaded from the CCDC.
;
_cell_angle_alpha 90
_cell_angle_beta 90.7520(10)
_cell_angle_gamma 90
_cell_formula_units_Z 4
_cell_length_a 14.3873(12)
_cell_length_b 10.9087(9)
_cell_length_c 21.6106(17)
_cell_measurement_reflns_used 4307
_cell_measurement_temperature 298(2)
_cell_measurement_theta_max 26.659
_cell_measurement_theta_min 2.343
_cell_volume 3391.4(5)
_computing_cell_refinement 'Bruker SMART'
_computing_data_collection 'Bruker SMART'
_computing_data_reduction 'Bruker SAINT'
_computing_molecular_graphics 'Olex2 (Dolomanov et al., 2009)'
_computing_publication_material 'Olex2 (Dolomanov et al., 2009)'
_computing_structure_refinement 'ShelXL (Sheldrick, 2015)'
_computing_structure_solution 'SHELXS-97 (Sheldrick, 1990)'
_diffrn_ambient_temperature 298.15
_diffrn_measured_fraction_theta_full 0.995
_diffrn_measured_fraction_theta_max 0.969
_diffrn_measurement_device_type 'CCD area detector'
_diffrn_measurement_method 'phi and omega scans'
_diffrn_radiation_type MoK\a
_diffrn_radiation_wavelength 0.71073
_diffrn_reflns_av_R_equivalents 0.0959
_diffrn_reflns_av_unetI/netI 0.1214
_diffrn_reflns_Laue_measured_fraction_full 0.995
_diffrn_reflns_Laue_measured_fraction_max 0.969
_diffrn_reflns_limit_h_max 19
_diffrn_reflns_limit_h_min -14
_diffrn_reflns_limit_k_max 13
_diffrn_reflns_limit_k_min -14
_diffrn_reflns_limit_l_max 27
_diffrn_reflns_limit_l_min -28
_diffrn_reflns_number 20548
_diffrn_reflns_point_group_measured_fraction_full 0.995
_diffrn_reflns_point_group_measured_fraction_max 0.969
_diffrn_reflns_theta_full 25.242
_diffrn_reflns_theta_max 28.298
_diffrn_reflns_theta_min 2.343
_exptl_absorpt_coefficient_mu 5.442
_exptl_absorpt_correction_T_max 0.4956
_exptl_absorpt_correction_T_min 0.2747
_exptl_absorpt_correction_type multi-scan
_exptl_absorpt_process_details sadabs
_exptl_crystal_colour red
_exptl_crystal_colour_primary red
_exptl_crystal_density_diffrn 2.283
_exptl_crystal_density_method 'not measured'
_exptl_crystal_description block
_exptl_crystal_F_000 2247
_exptl_crystal_size_max 0.32
_exptl_crystal_size_mid 0.23
_exptl_crystal_size_min 0.15
_refine_diff_density_max 2.714
_refine_diff_density_min -2.256
_refine_diff_density_rms 0.261
_refine_ls_extinction_method none
_refine_ls_goodness_of_fit_ref 1.043
_refine_ls_hydrogen_treatment constr
_refine_ls_matrix_type full
_refine_ls_number_parameters 618
_refine_ls_number_reflns 8174
_refine_ls_number_restraints 960
_refine_ls_restrained_S_all 1.002
_refine_ls_R_factor_all 0.1146
_refine_ls_R_factor_gt 0.0609
_refine_ls_shift/su_max 0.001
_refine_ls_shift/su_mean 0.000
_refine_ls_structure_factor_coef Fsqd
_refine_ls_weighting_details 'w=1/[\s^2^(Fo^2^)+(0.0461P)^2^+16.5478P] where P=(Fo^2^+2Fc^2^)/3'
_refine_ls_weighting_scheme calc
_refine_ls_wR_factor_gt 0.1277
_refine_ls_wR_factor_ref 0.1549
_reflns_Friedel_coverage 0.000
_reflns_number_gt 5146
_reflns_number_total 8174
_reflns_threshold_expression 'I > 2\s(I)'
_cod_data_source_file c8ce00233a2.cif
_cod_data_source_block 150904d
_cod_depositor_comments 'Adding full bibliography for 7230440--7230465.cif.'
_cod_original_formula_sum 'C36.60 H27.80 Fe3 O13.30 Tb2'
_cod_database_code 7230464
_shelx_space_group_comment
;
The symmetry employed for this shelxl refinement is uniquely defined
by the following loop, which should always be used as a source of
symmetry information in preference to the above space-group names.
They are only intended as comments.
;
_shelx_estimated_absorpt_t_max 0.496
_shelx_estimated_absorpt_t_min 0.275
_olex2_refinement_description
;
1. Fixed Uiso
 At 1.2 times of:
  All C(H) groups, All C(H,H) groups
 At 1.5 times of:
  All C(H,H,H) groups, All O(H) groups, All O(H,H) groups
2. Restrained distances
 C37-C38
 1.52 with sigma of 0.02
 C37-O14
 1.42 with sigma of 0.02
 O14-C38
 2.42 with sigma of 0.04
3. Uiso/Uaniso restraints and constraints
C37 \\sim C38 \\sim O14: within 2A with sigma of 0.01 and sigma for terminal
atoms of 0.01
Uanis(C38) \\sim Ueq, Uanis(O14) \\sim Ueq, Uanis(C37) \\sim Ueq: with sigma of
0.01 and sigma for terminal atoms of 0.01
4. Rigid body (RIGU) restrains
 All non-hydrogen atoms
 with sigma for 1-2 distances of 0.004 and sigma for 1-3 distances of 0.004
5. Others
 Sof(Fe3A)=Sof(C26A)=Sof(C27A)=Sof(H27A)=Sof(C28A)=Sof(H28A)=Sof(C29A)=
 Sof(H29A)=Sof(C30A)=Sof(H30A)=Sof(C32A)=Sof(C33A)=Sof(H33A)=Sof(C34A)=
 Sof(H34A)=Sof(C35A)=Sof(H35A)=Sof(C36A)=Sof(H36A)=1-FVAR(1)
 Sof(Fe3)=Sof(C26)=Sof(C27)=Sof(H27)=Sof(C28)=Sof(H28)=Sof(C29)=Sof(H29)=
 Sof(C30)=Sof(H30)=Sof(C32)=Sof(C33)=Sof(H33)=Sof(C34)=Sof(H34)=Sof(C35)=
 Sof(H35)=Sof(C36)=Sof(H36)=FVAR(1)
 Sof(O14)=Sof(H14)=Sof(C37)=Sof(H37A)=Sof(H37B)=Sof(C38)=Sof(H38A)=Sof(H38B)=
 Sof(H38C)=FVAR(2)
6.a Rotating group:
 O13(H13A,H13B)
6.b Ternary CH refined with riding coordinates:
 C34(H34)
6.c Secondary CH2 refined with riding coordinates:
 C37(H37A,H37B)
6.d Aromatic/amide H refined with riding coordinates:
 C3(H3), C4(H4), C5(H5), C6(H6), C9(H9), C10(H10), C11(H11), C12(H12),
 C15(H15), C16(H16), C17(H17), C18(H18), C21(H21), C22(H22), C23(H23), C24(H24),
  C27(H27), C27A(H27A), C28(H28), C28A(H28A), C29(H29), C29A(H29A), C30(H30),
 C30A(H30A), C33(H33), C33A(H33A), C34A(H34A), C35(H35), C35A(H35A), C36(H36),
 C36A(H36A)
6.e Idealised Me refined as rotating group:
 C38(H38A,H38B,H38C)
6.f Idealised tetrahedral OH refined as rotating group:
 O14(H14)
;
_shelx_shelxl_version_number 2014/7
_olex2_submission_special_instructions 'No special instructions were received'

loop_
_space_group_symop_operation_xyz
'x, y, z'
'-x, y+1/2, -z+1/2'
'-x, -y, -z'
'x, -y-1/2, z-1/2'

loop_
_atom_site_label
_atom_site_type_symbol
_atom_site_fract_x
_atom_site_fract_y
_atom_site_fract_z
_atom_site_U_iso_or_equiv
_atom_site_adp_type
_atom_site_occupancy
_atom_site_site_symmetry_order
_atom_site_calc_flag
_atom_site_refinement_flags_posn
_atom_site_refinement_flags_adp
_atom_site_refinement_flags_occupancy
_atom_site_disorder_assembly
_atom_site_disorder_group
Tb1 Tb 0.88380(3) 0.41684(5) 0.51607(2) 0.02027(13) Uani 1 1 d . U . . .
Tb2 Tb 0.36543(3) 0.64434(5) 0.51637(2) 0.02753(15) Uani 1 1 d . U . . .
Fe1 Fe 0.89168(10) 0.37135(15) 0.27540(6) 0.0278(4) Uani 1 1 d . U . . .
Fe2 Fe 0.81418(10) 0.89330(14) 0.49187(6) 0.0238(3) Uani 1 1 d . U . . .
Fe3 Fe 0.6042(5) 0.4813(8) 0.7107(3) 0.0282(14) Uani 0.53(2) 1 d . U P A 1
Fe3A Fe 0.6094(7) 0.5311(14) 0.7100(4) 0.046(2) Uani 0.47(2) 1 d . U P A 2
O1 O 0.9571(5) 0.3391(6) 0.4320(3) 0.0252(15) Uani 1 1 d . U . . .
O2 O 1.0715(5) 0.4605(7) 0.3992(3) 0.0256(15) Uani 1 1 d . U . . .
O3 O 0.7692(5) 0.4407(7) 0.4308(3) 0.0263(15) Uani 1 1 d . U . . .
O4 O 0.6944(5) 0.2885(7) 0.3857(3) 0.0330(18) Uani 1 1 d . U . . .
O5 O 0.9281(5) 0.5945(6) 0.4696(3) 0.0261(15) Uani 1 1 d . U . . .
O6 O 1.0234(5) 0.7281(7) 0.4293(3) 0.0272(16) Uani 1 1 d . U . . .
O7 O 0.6557(5) 1.1522(8) 0.5215(4) 0.042(2) Uani 1 1 d . U . . .
O8 O 0.7893(5) 1.2417(7) 0.5105(3) 0.0342(17) Uani 1 1 d . U . . .
O9 O 0.7375(5) 0.4539(8) 0.5606(3) 0.0392(19) Uani 1 1 d . U . . .
O10 O 0.6387(6) 0.6008(10) 0.5474(4) 0.061(3) Uani 1 1 d . U . . .
O11 O 0.5395(5) 0.3542(8) 0.5666(4) 0.0397(19) Uani 1 1 d . U . . .
O12 O 0.4376(5) 0.5052(8) 0.5754(3) 0.0387(19) Uani 1 1 d . U . . .
O13 O 0.4962(5) 0.7573(8) 0.5565(4) 0.049(2) Uani 1 1 d . U . . .
H13A H 0.4524 0.7757 0.5876 0.073 Uiso 1 1 d GR . . . .
H13B H 0.5141 0.6774 0.5666 0.073 Uiso 1 1 d GR . . . .
O14 O 0.514(2) 1.017(3) 0.5776(9) 0.042(7) Uani 0.300(11) 1 d D U P B -1
H14 H 0.5372 1.0847 0.5835 0.062 Uiso 0.300(11) 1 calc GR . P B -1
C0AA C 0.8640(7) 0.7760(10) 0.4271(4) 0.0263(19) Uani 1 1 d . U . . .
C1 C 1.0111(7) 0.3810(10) 0.3911(4) 0.0234(19) Uani 1 1 d . U . . .
C2 C 1.0004(7) 0.3239(10) 0.3307(4) 0.0261(19) Uani 1 1 d . U . . .
C3 C 1.0333(7) 0.3684(11) 0.2724(5) 0.032(2) Uani 1 1 d . U . . .
H3 H 1.0725 0.4350 0.2665 0.039 Uiso 1 1 calc R . . . .
C4 C 0.9957(8) 0.2935(12) 0.2260(5) 0.039(2) Uani 1 1 d . U . . .
H4 H 1.0063 0.3026 0.1839 0.047 Uiso 1 1 calc R . . . .
C5 C 0.9414(8) 0.2053(12) 0.2513(5) 0.040(2) Uani 1 1 d . U . . .
H5 H 0.9092 0.1448 0.2295 0.048 Uiso 1 1 calc R . . . .
C6 C 0.9418(8) 0.2210(11) 0.3176(5) 0.036(2) Uani 1 1 d . U . . .
H6 H 0.9102 0.1735 0.3462 0.043 Uiso 1 1 calc R . . . .
C7 C 0.7470(7) 0.3789(10) 0.3815(4) 0.026(2) Uani 1 1 d . U . . .
C8 C 0.7768(7) 0.4239(11) 0.3206(5) 0.029(2) Uani 1 1 d . U . . .
C9 C 0.8319(8) 0.5264(11) 0.3076(5) 0.034(2) Uani 1 1 d . U . . .
H9 H 0.8585 0.5785 0.3369 0.041 Uiso 1 1 calc R . . . .
C10 C 0.8406(8) 0.5379(12) 0.2424(5) 0.042(2) Uani 1 1 d . U . . .
H10 H 0.8721 0.5992 0.2214 0.051 Uiso 1 1 calc R . . . .
C11 C 0.7928(8) 0.4398(12) 0.2161(5) 0.041(2) Uani 1 1 d . U . . .
H11 H 0.7879 0.4242 0.1739 0.049 Uiso 1 1 calc R . . . .
C12 C 0.7527(8) 0.3667(12) 0.2630(5) 0.036(2) Uani 1 1 d . U . . .
H12 H 0.7176 0.2958 0.2574 0.044 Uiso 1 1 calc R . . . .
C13 C 0.9429(7) 0.6951(9) 0.4420(4) 0.0210(18) Uani 1 1 d . U . . .
C37 C 0.5004(15) 0.9997(16) 0.5162(9) 0.047(7) Uani 0.300(11) 1 d D U P B -1
H37A H 0.4425 1.0452 0.5157 0.056 Uiso 0.300(11) 1 calc R . P B -1
H37B H 0.4801 0.9156 0.5215 0.056 Uiso 0.300(11) 1 calc R . P B -1
C38 C 0.502(2) 0.9894(19) 0.4492(10) 0.047(8) Uani 0.300(11) 1 d D U P B -1
H38A H 0.5627 1.0109 0.4347 0.070 Uiso 0.300(11) 1 calc GR . P B -1
H38B H 0.4567 1.0438 0.4313 0.070 Uiso 0.300(11) 1 calc GR . P B -1
H38C H 0.4879 0.9066 0.4373 0.070 Uiso 0.300(11) 1 calc GR . P B -1
C15 C 0.8677(8) 0.8982(10) 0.4062(5) 0.034(2) Uani 1 1 d . U . . .
H15 H 0.9212 0.9402 0.3952 0.041 Uiso 1 1 calc R . . . .
C16 C 0.7767(8) 0.9461(12) 0.4047(5) 0.039(2) Uani 1 1 d . U . . .
H16 H 0.7595 1.0245 0.3921 0.047 Uiso 1 1 calc R . . . .
C17 C 0.7682(7) 0.7477(11) 0.4408(5) 0.033(2) Uani 1 1 d . U . . .
H17 H 0.7453 0.6744 0.4564 0.040 Uiso 1 1 calc R . . . .
C18 C 0.7168(8) 0.8536(12) 0.4257(5) 0.042(2) Uani 1 1 d . U . . .
H18 H 0.6527 0.8612 0.4291 0.050 Uiso 1 1 calc R . . . .
C19 C 0.7430(7) 1.1480(10) 0.5261(5) 0.027(2) Uani 1 1 d . U . . .
C20 C 0.7890(7) 1.0379(10) 0.5476(4) 0.0250(19) Uani 1 1 d . U . . .
C21 C 0.7474(7) 0.9283(10) 0.5709(5) 0.030(2) Uani 1 1 d . U . . .
H21 H 0.6842 0.9157 0.5769 0.036 Uiso 1 1 calc R . . . .
C22 C 0.8187(7) 0.8430(11) 0.5831(4) 0.031(2) Uani 1 1 d . U . . .
H22 H 0.8107 0.7650 0.5995 0.037 Uiso 1 1 calc R . . . .
C23 C 0.9038(8) 0.8951(10) 0.5664(4) 0.030(2) Uani 1 1 d . U . . .
H23 H 0.9614 0.8569 0.5690 0.036 Uiso 1 1 calc R . . . .
C24 C 0.8869(7) 1.0173(10) 0.5448(5) 0.029(2) Uani 1 1 d . U . . .
H24 H 0.9314 1.0728 0.5314 0.035 Uiso 1 1 calc R . . . .
C25 C 0.6921(6) 0.5469(11) 0.5824(5) 0.029(2) Uani 1 1 d . U . . .
C26 C 0.7001(18) 0.545(2) 0.6514(12) 0.031(4) Uani 0.53(2) 1 d . U P A 1
C26A C 0.695(2) 0.591(3) 0.6448(15) 0.044(4) Uani 0.47(2) 1 d . U P A 2
C27 C 0.7408(14) 0.458(3) 0.6894(9) 0.032(4) Uani 0.53(2) 1 d . U P A 1
H27 H 0.7690 0.3863 0.6758 0.038 Uiso 0.53(2) 1 calc R . P A 1
C27A C 0.747(2) 0.538(4) 0.6924(12) 0.050(5) Uani 0.47(2) 1 d . U P A 2
H27A H 0.7874 0.4727 0.6877 0.060 Uiso 0.47(2) 1 calc R . P A 2
C28 C 0.7332(15) 0.493(3) 0.7500(10) 0.041(4) Uani 0.53(2) 1 d . U P A 1
H28 H 0.7529 0.4490 0.7846 0.049 Uiso 0.53(2) 1 calc R . P A 1
C28A C 0.729(2) 0.597(4) 0.7483(14) 0.054(5) Uani 0.47(2) 1 d . U P A 2
H28A H 0.7521 0.5771 0.7875 0.065 Uiso 0.47(2) 1 calc R . P A 2
C29 C 0.6876(18) 0.615(3) 0.7499(12) 0.045(4) Uani 0.53(2) 1 d . U P A 1
H29 H 0.6757 0.6618 0.7847 0.054 Uiso 0.53(2) 1 calc R . P A 1
C29A C 0.668(2) 0.695(4) 0.7307(14) 0.055(5) Uani 0.47(2) 1 d . U P A 2
H29A H 0.6465 0.7551 0.7578 0.067 Uiso 0.47(2) 1 calc R . P A 2
C30 C 0.6659(17) 0.646(3) 0.6907(11) 0.040(4) Uani 0.53(2) 1 d . U P A 1
H30 H 0.6357 0.7171 0.6775 0.048 Uiso 0.53(2) 1 calc R . P A 1
C30A C 0.644(2) 0.690(3) 0.6689(13) 0.046(4) Uani 0.47(2) 1 d . U P A 2
H30A H 0.6032 0.7416 0.6474 0.055 Uiso 0.47(2) 1 calc R . P A 2
C31 C 0.4900(6) 0.4266(11) 0.5978(5) 0.029(2) Uani 1 1 d . U . . .
C32 C 0.495(2) 0.414(4) 0.6626(15) 0.029(3) Uani 0.53(2) 1 d . U P A 1
C32A C 0.504(3) 0.432(5) 0.6702(18) 0.042(4) Uani 0.47(2) 1 d . U P A 2
C33 C 0.5385(17) 0.320(3) 0.6950(11) 0.032(4) Uani 0.53(2) 1 d . U P A 1
H33 H 0.5626 0.2481 0.6781 0.039 Uiso 0.53(2) 1 calc R . P A 1
C33A C 0.567(2) 0.349(4) 0.7035(14) 0.049(5) Uani 0.47(2) 1 d . U P A 2
H33A H 0.5981 0.2812 0.6885 0.059 Uiso 0.47(2) 1 calc R . P A 2
C34 C 0.5387(16) 0.352(3) 0.7592(10) 0.034(4) Uani 0.53(2) 1 d . U P A 1
H34 H 0.5681 0.3035 0.7921 0.041 Uiso 0.53(2) 1 calc R . P A 1
C34A C 0.567(2) 0.402(4) 0.7692(14) 0.056(5) Uani 0.47(2) 1 d . U P A 2
H34A H 0.6025 0.3749 0.8028 0.067 Uiso 0.47(2) 1 calc R . P A 2
C35 C 0.493(2) 0.454(3) 0.7686(13) 0.039(4) Uani 0.53(2) 1 d . U P A 1
H35 H 0.4828 0.4933 0.8061 0.047 Uiso 0.53(2) 1 calc R . P A 1
C35A C 0.500(3) 0.502(4) 0.7680(16) 0.051(5) Uani 0.47(2) 1 d . U P A 2
H35A H 0.4798 0.5418 0.8033 0.061 Uiso 0.47(2) 1 calc R . P A 2
C36 C 0.4613(19) 0.494(3) 0.7050(14) 0.031(4) Uani 0.53(2) 1 d . U P A 1
H36 H 0.4244 0.5617 0.6962 0.037 Uiso 0.53(2) 1 calc R . P A 1
C36A C 0.472(3) 0.530(4) 0.7106(17) 0.046(5) Uani 0.47(2) 1 d . U P A 2
H36A H 0.4381 0.5982 0.6987 0.055 Uiso 0.47(2) 1 calc R . P A 2

loop_
_atom_site_aniso_label
_atom_site_aniso_U_11
_atom_site_aniso_U_22
_atom_site_aniso_U_33
_atom_site_aniso_U_23
_atom_site_aniso_U_13
_atom_site_aniso_U_12
Tb1 0.0267(3) 0.0198(3) 0.0144(2) 0.0017(2) 0.00479(17) 0.0033(2)
Tb2 0.0258(3) 0.0346(3) 0.0222(3) 0.0071(2) 0.00374(19) 0.0047(2)
Fe1 0.0373(8) 0.0317(9) 0.0143(7) -0.0007(6) 0.0047(6) 0.0004(7)
Fe2 0.0339(8) 0.0220(8) 0.0156(7) 0.0012(6) 0.0010(6) 0.0069(6)
Fe3 0.031(2) 0.042(3) 0.0121(17) 0.004(2) 0.0056(13) 0.009(2)
Fe3A 0.046(3) 0.073(6) 0.020(2) 0.000(4) 0.0063(18) 0.011(4)
O1 0.036(3) 0.024(4) 0.016(3) 0.000(3) 0.007(3) 0.007(3)
O2 0.033(4) 0.027(4) 0.016(3) -0.003(3) 0.002(3) 0.004(3)
O3 0.029(3) 0.031(4) 0.019(3) -0.001(3) 0.004(2) 0.004(3)
O4 0.040(4) 0.035(4) 0.024(4) -0.006(3) 0.013(3) -0.007(3)
O5 0.038(4) 0.017(3) 0.023(3) 0.010(3) -0.001(3) 0.003(3)
O6 0.035(3) 0.025(4) 0.021(4) 0.009(3) 0.003(3) 0.001(3)
O7 0.035(3) 0.038(5) 0.054(5) 0.014(4) 0.006(3) 0.010(3)
O8 0.046(4) 0.022(4) 0.034(4) 0.003(3) 0.002(3) 0.002(3)
O9 0.034(4) 0.049(5) 0.035(4) -0.003(3) 0.011(3) 0.002(3)
O10 0.044(5) 0.087(7) 0.051(5) 0.034(5) 0.003(4) 0.020(5)
O11 0.041(4) 0.040(5) 0.039(4) 0.011(3) 0.014(3) 0.010(3)
O12 0.044(4) 0.042(4) 0.030(4) 0.005(3) -0.007(3) 0.010(3)
O13 0.041(4) 0.039(5) 0.067(6) 0.004(4) -0.005(4) 0.004(4)
O14 0.041(9) 0.041(9) 0.043(9) 0.009(6) 0.000(6) 0.005(7)
C0AA 0.040(4) 0.028(4) 0.011(4) 0.000(3) -0.001(3) 0.007(3)
C1 0.030(4) 0.027(5) 0.014(3) 0.000(3) 0.002(3) 0.006(3)
C2 0.032(4) 0.028(4) 0.018(3) -0.004(3) 0.005(3) 0.001(3)
C3 0.040(4) 0.038(5) 0.019(4) -0.002(3) 0.006(3) -0.003(4)
C4 0.050(5) 0.042(5) 0.025(4) -0.009(4) 0.006(4) 0.004(4)
C5 0.045(5) 0.036(5) 0.040(5) -0.012(4) -0.003(4) 0.003(4)
C6 0.041(5) 0.030(4) 0.035(4) -0.001(3) -0.001(4) -0.003(3)
C7 0.028(5) 0.033(5) 0.019(4) 0.001(3) 0.003(3) 0.003(3)
C8 0.035(4) 0.032(5) 0.019(3) 0.001(3) 0.003(3) 0.005(3)
C9 0.045(5) 0.028(4) 0.029(4) 0.006(3) 0.006(4) 0.007(3)
C10 0.052(6) 0.043(5) 0.031(5) 0.010(4) 0.007(4) 0.005(4)
C11 0.046(5) 0.057(6) 0.019(4) 0.006(4) 0.004(3) 0.008(4)
C12 0.044(4) 0.044(5) 0.021(4) -0.005(4) 0.006(3) 0.005(4)
C13 0.039(4) 0.016(4) 0.009(4) 0.000(3) 0.002(3) 0.003(3)
C37 0.049(9) 0.046(9) 0.045(10) 0.005(6) 0.001(6) 0.003(6)
C38 0.047(10) 0.047(10) 0.046(10) 0.003(7) 0.000(7) 0.000(7)
C15 0.054(5) 0.030(5) 0.019(4) 0.004(3) 0.002(3) 0.010(4)
C16 0.062(5) 0.037(5) 0.017(4) -0.001(4) -0.005(4) 0.020(4)
C17 0.036(4) 0.034(4) 0.028(5) -0.003(4) -0.002(3) 0.005(3)
C18 0.050(5) 0.047(5) 0.028(5) -0.007(4) -0.008(4) 0.015(4)
C19 0.037(4) 0.026(4) 0.020(5) 0.001(3) 0.005(3) 0.007(3)
C20 0.032(4) 0.024(4) 0.019(4) 0.001(3) 0.001(3) 0.003(3)
C21 0.042(4) 0.028(4) 0.020(4) 0.003(3) 0.004(3) 0.001(3)
C22 0.046(5) 0.031(5) 0.016(4) 0.002(3) 0.000(3) 0.005(4)
C23 0.041(4) 0.029(5) 0.019(4) 0.004(3) -0.003(3) 0.009(3)
C24 0.035(4) 0.030(4) 0.022(4) 0.006(3) -0.001(3) 0.006(3)
C25 0.023(4) 0.042(5) 0.022(3) 0.002(3) 0.008(3) -0.001(4)
C26 0.024(6) 0.047(8) 0.021(4) 0.000(4) 0.006(4) 0.004(5)
C26A 0.043(7) 0.064(9) 0.026(5) -0.001(5) 0.005(4) 0.011(6)
C27 0.028(6) 0.049(8) 0.018(6) -0.001(5) 0.004(4) 0.005(5)
C27A 0.048(6) 0.077(11) 0.026(6) 0.000(6) 0.004(5) 0.013(6)
C28 0.038(6) 0.067(10) 0.018(6) -0.005(5) 0.006(4) 0.005(5)
C28A 0.049(7) 0.084(11) 0.030(7) -0.005(6) 0.004(5) 0.008(7)
C29 0.042(8) 0.062(8) 0.030(7) -0.009(5) 0.009(5) 0.003(6)
C29A 0.055(9) 0.080(9) 0.031(8) -0.005(6) 0.008(6) 0.007(6)
C30 0.038(8) 0.053(7) 0.028(6) -0.006(5) 0.011(5) 0.004(5)
C30A 0.045(8) 0.067(8) 0.027(7) -0.003(5) 0.009(5) 0.010(6)
C31 0.025(4) 0.040(5) 0.022(3) 0.010(3) 0.007(3) 0.002(4)
C32 0.026(6) 0.040(7) 0.020(5) 0.009(4) 0.005(4) 0.008(5)
C32A 0.042(7) 0.065(9) 0.020(5) 0.007(5) 0.006(4) 0.013(6)
C33 0.035(7) 0.043(6) 0.019(6) 0.006(4) 0.003(5) 0.008(5)
C33A 0.049(9) 0.072(8) 0.025(7) 0.006(5) -0.001(6) 0.011(6)
C34 0.035(7) 0.050(8) 0.017(6) 0.006(5) 0.003(5) 0.001(5)
C34A 0.061(9) 0.081(10) 0.025(7) 0.005(6) 0.002(6) 0.008(7)
C35 0.043(7) 0.054(9) 0.021(6) 0.006(5) 0.007(5) 0.008(6)
C35A 0.055(8) 0.076(11) 0.021(7) 0.001(6) 0.008(5) 0.004(7)
C36 0.026(6) 0.046(8) 0.021(6) 0.007(5) 0.008(4) 0.007(5)
C36A 0.046(7) 0.070(10) 0.022(7) 0.001(6) 0.007(5) 0.011(6)

loop_
_atom_type_symbol
_atom_type_description
_atom_type_scat_dispersion_real
_atom_type_scat_dispersion_imag
_atom_type_scat_source
C C 0.0033 0.0016 'International Tables Vol C Tables 4.2.6.8 and 6.1.1.4'
H H 0.0000 0.0000 'International Tables Vol C Tables 4.2.6.8 and 6.1.1.4'
Fe Fe 0.3463 0.8444 'International Tables Vol C Tables 4.2.6.8 and 6.1.1.4'
O O 0.0106 0.0060 'International Tables Vol C Tables 4.2.6.8 and 6.1.1.4'
Tb Tb -0.1723 4.1537 'International Tables Vol C Tables 4.2.6.8 and 6.1.1.4'

loop_
_geom_angle_atom_site_label_1
_geom_angle_atom_site_label_2
_geom_angle_atom_site_label_3
_geom_angle
_geom_angle_site_symmetry_1
_geom_angle_site_symmetry_3
Tb2 Tb1 Tb1 152.33(2) 3_666 3_766
O1 Tb1 Tb1 67.76(18) . 3_766
O1 Tb1 Tb2 103.84(17) . 3_666
O1 Tb1 O2 135.2(2) . 3_766
O1 Tb1 O3 75.8(2) . .
O1 Tb1 O5 66.7(2) . 3_766
O1 Tb1 O5 80.2(2) . .
O1 Tb1 O6 83.4(2) . 3_766
O1 Tb1 O8 86.0(3) . 1_545
O1 Tb1 O9 144.5(3) . .
O1 Tb1 C13 71.8(2) . 3_766
O2 Tb1 Tb1 69.23(16) 3_766 3_766
O2 Tb1 Tb2 120.26(16) 3_766 3_666
O2 Tb1 O3 134.0(2) 3_766 .
O2 Tb1 O5 71.1(2) 3_766 3_766
O2 Tb1 O6 81.1(2) 3_766 3_766
O2 Tb1 O9 79.7(3) 3_766 .
O2 Tb1 C13 76.8(2) 3_766 3_766
O3 Tb1 Tb1 112.72(16) . 3_766
O3 Tb1 Tb2 40.79(15) . 3_666
O3 Tb1 O5 137.9(2) . 3_766
O3 Tb1 C13 146.8(2) . 3_766
O5 Tb1 Tb1 43.54(17) . 3_766
O5 Tb1 Tb1 35.19(14) 3_766 3_766
O5 Tb1 Tb2 166.26(15) 3_766 3_666
O5 Tb1 Tb2 110.24(17) . 3_666
O5 Tb1 O2 77.5(2) . 3_766
O5 Tb1 O3 76.7(2) . .
O5 Tb1 O5 78.7(2) . 3_766
O5 Tb1 O6 128.8(2) . 3_766
O5 Tb1 O8 146.6(2) . 1_545
O5 Tb1 O9 106.9(3) . .
O5 Tb1 C13 25.7(2) 3_766 3_766
O5 Tb1 C13 104.5(3) . 3_766
O6 Tb1 Tb1 85.39(16) 3_766 3_766
O6 Tb1 Tb2 120.73(17) 3_766 3_666
O6 Tb1 O3 143.8(2) 3_766 .
O6 Tb1 O5 50.3(2) 3_766 3_766
O6 Tb1 C13 24.7(2) 3_766 3_766
O8 Tb1 Tb1 150.76(18) 1_545 3_766
O8 Tb1 Tb2 44.35(18) 1_545 3_666
O8 Tb1 O2 131.0(2) 1_545 3_766
O8 Tb1 O3 70.5(2) 1_545 .
O8 Tb1 O5 122.9(2) 1_545 3_766
O8 Tb1 O6 78.8(2) 1_545 3_766
O8 Tb1 O9 69.0(3) 1_545 .
O8 Tb1 C13 99.7(3) 1_545 3_766
O9 Tb1 Tb1 140.2(2) . 3_766
O9 Tb1 Tb2 40.75(19) . 3_666
O9 Tb1 O3 72.3(2) . .
O9 Tb1 O5 148.4(2) . 3_766
O9 Tb1 O6 114.2(3) . 3_766
O9 Tb1 C13 135.2(3) . 3_766
C13 Tb1 Tb1 60.9(2) 3_766 3_766
C13 Tb1 Tb2 143.8(2) 3_766 3_666
Tb1 Tb2 H13A 135.5 3_666 .
Tb1 Tb2 H13B 164.1 3_666 .
O3 Tb2 Tb1 41.31(16) 3_666 3_666
O3 Tb2 O8 66.7(2) 3_666 3_676
O3 Tb2 O9 71.1(2) 3_666 3_666
O3 Tb2 H13A 109.4 3_666 .
O3 Tb2 H13B 123.4 3_666 .
O3 Tb2 C7 28.0(3) 3_666 3_666
O3 Tb2 C19 91.0(3) 3_666 3_676
O4 Tb2 Tb1 82.23(17) 3_666 3_666
O4 Tb2 O3 53.9(2) 3_666 3_666
O4 Tb2 O8 74.7(2) 3_666 3_676
O4 Tb2 O9 120.5(2) 3_666 3_666
O4 Tb2 H13A 56.8 3_666 .
O4 Tb2 H13B 83.4 3_666 .
O4 Tb2 C7 26.8(3) 3_666 3_666
O4 Tb2 C19 81.0(3) 3_666 3_676
O7 Tb2 Tb1 89.07(19) 3_676 3_666
O7 Tb2 O3 114.5(2) 3_676 3_666
O7 Tb2 O4 88.4(3) 3_676 3_666
O7 Tb2 O8 51.3(2) 3_676 3_676
O7 Tb2 O9 95.8(3) 3_676 3_666
O7 Tb2 O13 75.1(3) 3_676 .
O7 Tb2 H13A 74.4 3_676 .
O7 Tb2 H13B 97.1 3_676 .
O7 Tb2 C7 106.6(3) 3_676 3_666
O7 Tb2 C19 25.3(3) 3_676 3_676
O8 Tb2 Tb1 39.00(17) 3_676 3_666
O8 Tb2 H13A 106.9 3_676 .
O8 Tb2 H13B 141.1 3_676 .
O8 Tb2 C7 73.4(3) 3_676 3_666
O8 Tb2 C19 26.0(3) 3_676 3_676
O9 Tb2 Tb1 38.82(17) 3_666 3_666
O9 Tb2 O8 63.4(3) 3_666 3_676
O9 Tb2 H13A 169.6 3_666 .
O9 Tb2 H13B 153.1 3_666 .
O9 Tb2 C7 98.5(3) 3_666 3_666
O9 Tb2 C19 79.0(3) 3_666 3_676
O11 Tb2 Tb1 116.3(2) 3_666 3_666
O11 Tb2 O3 149.4(3) 3_666 3_666
O11 Tb2 O4 156.6(3) 3_666 3_666
O11 Tb2 O7 78.4(3) 3_666 3_676
O11 Tb2 O8 110.0(3) 3_666 3_676
O11 Tb2 O9 80.3(3) 3_666 3_666
O11 Tb2 O13 78.7(3) 3_666 .
O11 Tb2 H13A 100.7 3_666 .
O11 Tb2 H13B 79.3 3_666 .
O11 Tb2 C7 175.0(3) 3_666 3_666
O11 Tb2 C19 94.1(3) 3_666 3_676
O12 Tb2 Tb1 115.3(2) . 3_666
O12 Tb2 O3 80.8(3) . 3_666
O12 Tb2 O4 82.7(3) . 3_666
O12 Tb2 O7 152.4(3) . 3_676
O12 Tb2 O8 147.3(3) . 3_676
O12 Tb2 O9 111.2(3) . 3_666
O12 Tb2 O11 100.1(3) . 3_666
O12 Tb2 O13 77.7(3) . .
O12 Tb2 H13A 78.9 . .
O12 Tb2 H13B 56.0 . .
O12 Tb2 C7 75.8(3) . 3_666
O12 Tb2 C19 163.6(3) . 3_676
O13 Tb2 Tb1 155.8(2) . 3_666
O13 Tb2 O3 130.4(3) . 3_666
O13 Tb2 O4 79.3(3) . 3_666
O13 Tb2 O8 119.9(3) . 3_676
O13 Tb2 O9 158.4(3) . 3_666
O13 Tb2 H13A 22.6 . .
O13 Tb2 H13B 22.4 . .
O13 Tb2 C7 102.8(3) . 3_666
O13 Tb2 C19 97.4(3) . 3_676
H13A Tb2 H13B 35.2 . .
C7 Tb2 Tb1 63.9(2) 3_666 3_666
C7 Tb2 H13A 81.4 3_666 .
C7 Tb2 H13B 100.3 3_666 .
C7 Tb2 C19 90.4(3) 3_666 3_676
C19 Tb2 Tb1 64.2(2) 3_676 3_666
C19 Tb2 H13A 90.6 3_676 .
C19 Tb2 H13B 119.8 3_676 .
C2 Fe1 C3 41.4(4) . .
C2 Fe1 C4 68.6(4) . .
C2 Fe1 C9 109.8(4) . .
C2 Fe1 C10 133.8(5) . .
C2 Fe1 C11 172.0(5) . .
C3 Fe1 C10 110.5(5) . .
C3 Fe1 C11 132.3(4) . .
C4 Fe1 C3 40.1(4) . .
C4 Fe1 C10 116.3(5) . .
C4 Fe1 C11 109.5(5) . .
C5 Fe1 C2 69.4(4) . .
C5 Fe1 C3 67.7(5) . .
C5 Fe1 C4 39.2(5) . .
C5 Fe1 C9 172.7(5) . .
C5 Fe1 C10 145.0(5) . .
C5 Fe1 C11 114.3(5) . .
C6 Fe1 C2 41.6(4) . .
C6 Fe1 C3 69.4(5) . .
C6 Fe1 C4 68.6(5) . .
C6 Fe1 C5 42.0(5) . .
C6 Fe1 C8 107.7(5) . .
C6 Fe1 C9 132.7(4) . .
C6 Fe1 C10 172.9(5) . .
C6 Fe1 C11 145.8(5) . .
C6 Fe1 C12 113.0(5) . .
C8 Fe1 C2 114.8(4) . .
C8 Fe1 C3 147.8(4) . .
C8 Fe1 C4 170.7(5) . .
C8 Fe1 C5 132.6(5) . .
C8 Fe1 C9 40.6(4) . .
C8 Fe1 C10 68.3(5) . .
C8 Fe1 C11 68.4(4) . .
C8 Fe1 C12 41.6(4) . .
C9 Fe1 C3 117.0(5) . .
C9 Fe1 C4 147.9(5) . .
C9 Fe1 C10 40.5(4) . .
C9 Fe1 C11 67.4(5) . .
C11 Fe1 C10 39.3(5) . .
C12 Fe1 C2 146.2(4) . .
C12 Fe1 C3 170.2(4) . .
C12 Fe1 C4 130.9(5) . .
C12 Fe1 C5 107.3(5) . .
C12 Fe1 C9 69.0(5) . .
C12 Fe1 C10 68.3(5) . .
C12 Fe1 C11 40.9(4) . .
C0AA Fe2 C16 68.5(4) . .
C0AA Fe2 C17 41.6(4) . .
C0AA Fe2 C18 68.2(4) . .
C0AA Fe2 C22 119.2(4) . .
C0AA Fe2 C23 108.9(4) . .
C0AA Fe2 C24 128.1(4) . .
C15 Fe2 C0AA 40.7(4) . .
C15 Fe2 C16 40.7(4) . .
C15 Fe2 C17 69.4(5) . .
C15 Fe2 C18 68.1(5) . .
C15 Fe2 C20 126.9(4) . .
C15 Fe2 C22 152.2(4) . .
C15 Fe2 C23 118.6(5) . .
C15 Fe2 C24 107.3(5) . .
C16 Fe2 C17 68.9(5) . .
C16 Fe2 C22 166.4(5) . .
C16 Fe2 C23 151.7(5) . .
C16 Fe2 C24 117.2(5) . .
C17 Fe2 C22 108.6(5) . .
C17 Fe2 C23 129.0(4) . .
C17 Fe2 C24 167.3(4) . .
C18 Fe2 C16 40.4(5) . .
C18 Fe2 C17 40.4(4) . .
C18 Fe2 C22 129.3(5) . .
C18 Fe2 C23 166.9(5) . .
C18 Fe2 C24 150.9(5) . .
C20 Fe2 C0AA 165.7(4) . .
C20 Fe2 C16 106.5(4) . .
C20 Fe2 C17 150.6(4) . .
C20 Fe2 C18 117.2(4) . .
C20 Fe2 C22 68.8(4) . .
C20 Fe2 C23 68.9(4) . .
C20 Fe2 C24 41.1(4) . .
C21 Fe2 C0AA 151.9(4) . .
C21 Fe2 C15 165.8(4) . .
C21 Fe2 C16 127.5(4) . .
C21 Fe2 C17 117.0(5) . .
C21 Fe2 C18 107.8(5) . .
C21 Fe2 C20 41.6(4) . .
C21 Fe2 C22 40.6(4) . .
C21 Fe2 C23 68.4(4) . .
C21 Fe2 C24 69.3(4) . .
C22 Fe2 C23 40.0(4) . .
C22 Fe2 C24 68.3(4) . .
C24 Fe2 C23 40.9(4) . .
C26 Fe3 C27 39.8(9) . .
C26 Fe3 C28 67.5(10) . .
C26 Fe3 C29 67.5(11) . .
C26 Fe3 C30 42.5(10) . .
C26 Fe3 C33 121.0(11) . .
C26 Fe3 C35 167.1(11) . .
C26 Fe3 C36 128.8(11) . .
C27 Fe3 C29 67.9(10) . .
C27 Fe3 C30 69.0(10) . .
C27 Fe3 C35 151.0(10) . .
C27 Fe3 C36 163.1(10) . .
C28 Fe3 C27 39.3(8) . .
C28 Fe3 C29 42.3(11) . .
C28 Fe3 C30 68.8(11) . .
C28 Fe3 C35 117.7(11) . .
C28 Fe3 C36 157.5(10) . .
C29 Fe3 C35 107.7(11) . .
C29 Fe3 C36 123.5(11) . .
C30 Fe3 C29 38.5(10) . .
C30 Fe3 C35 126.4(11) . .
C30 Fe3 C36 111.2(11) . .
C32 Fe3 C26 109.4(13) . .
C32 Fe3 C27 125.7(13) . .
C32 Fe3 C28 160.1(14) . .
C32 Fe3 C29 156.5(15) . .
C32 Fe3 C30 123.1(14) . .
C32 Fe3 C33 40.2(13) . .
C32 Fe3 C35 70.0(13) . .
C32 Fe3 C36 39.0(13) . .
C33 Fe3 C27 107.6(11) . .
C33 Fe3 C28 123.1(11) . .
C33 Fe3 C29 161.9(12) . .
C33 Fe3 C30 158.1(10) . .
C33 Fe3 C35 67.3(11) . .
C33 Fe3 C36 65.5(11) . .
C34 Fe3 C26 155.1(10) . .
C34 Fe3 C27 119.6(10) . .
C34 Fe3 C28 105.0(10) . .
C34 Fe3 C29 123.9(11) . .
C34 Fe3 C30 159.2(10) . .
C34 Fe3 C32 69.2(13) . .
C34 Fe3 C33 41.7(9) . .
C34 Fe3 C35 37.5(10) . .
C34 Fe3 C36 66.5(11) . .
C35 Fe3 C36 42.9(11) . .
C26A Fe3A C27A 40.4(12) . .
C26A Fe3A C28A 69.2(14) . .
C26A Fe3A C29A 67.1(13) . .
C26A Fe3A C30A 41.3(12) . .
C26A Fe3A C32A 109.6(17) . .
C26A Fe3A C33A 116.6(14) . .
C26A Fe3A C34A 151.2(14) . .
C26A Fe3A C35A 166.1(14) . .
C27A Fe3A C28A 40.2(12) . .
C27A Fe3A C29A 66.7(14) . .
C27A Fe3A C32A 131.5(17) . .
C27A Fe3A C33A 108.2(14) . .
C27A Fe3A C35A 151.8(14) . .
C28A Fe3A C32A 168.0(19) . .
C28A Fe3A C33A 127.7(15) . .
C28A Fe3A C35A 117.3(14) . .
C29A Fe3A C28A 41.6(14) . .
C29A Fe3A C32A 149.8(19) . .
C29A Fe3A C33A 168.3(14) . .
C29A Fe3A C35A 108.8(13) . .
C30A Fe3A C27A 68.7(13) . .
C30A Fe3A C28A 70.3(14) . .
C30A Fe3A C29A 39.8(12) . .
C30A Fe3A C32A 117.2(17) . .
C30A Fe3A C33A 150.0(12) . .
C30A Fe3A C35A 127.0(13) . .
C32A Fe3A C33A 41.4(17) . .
C32A Fe3A C35A 66.8(16) . .
C34A Fe3A C27A 116.9(14) . .
C34A Fe3A C28A 104.6(15) . .
C34A Fe3A C29A 127.6(13) . .
C34A Fe3A C30A 165.1(13) . .
C34A Fe3A C32A 70.5(17) . .
C34A Fe3A C33A 43.9(12) . .
C34A Fe3A C35A 42.0(14) . .
C35A Fe3A C33A 70.3(14) . .
C36A Fe3A C26A 129.4(15) . .
C36A Fe3A C27A 169.4(14) . .
C36A Fe3A C28A 147.5(14) . .
C36A Fe3A C29A 114.7(14) . .
C36A Fe3A C30A 105.3(15) . .
C36A Fe3A C32A 42.5(16) . .
C36A Fe3A C33A 72.4(15) . .
C36A Fe3A C34A 71.2(16) . .
C36A Fe3A C35A 38.8(14) . .
C1 O1 Tb1 135.7(7) . .
C1 O2 Tb1 133.9(6) . 3_766
Tb2 O3 Tb1 97.9(2) 3_666 .
C7 O3 Tb1 135.5(6) . .
C7 O3 Tb2 89.9(6) . 3_666
C7 O4 Tb2 92.8(6) . 3_666
Tb1 O5 Tb1 101.3(2) . 3_766
C13 O5 Tb1 173.3(7) . .
C13 O5 Tb1 85.4(6) . 3_766
C13 O6 Tb1 102.5(6) . 3_766
C19 O7 Tb2 100.6(7) . 3_676
Tb1 O8 Tb2 96.6(3) 1_565 3_676
C19 O8 Tb1 161.5(7) . 1_565
C19 O8 Tb2 89.7(6) . 3_676
Tb1 O9 Tb2 100.4(3) . 3_666
C25 O9 Tb1 137.5(7) . .
C25 O9 Tb2 106.6(6) . 3_666
C31 O11 Tb2 140.1(7) . 3_666
C31 O12 Tb2 166.7(7) . .
Tb2 O13 H13A 80.9 . .
Tb2 O13 H13B 79.5 . .
H13A O13 H13B 102.5 . .
C37 O14 H14 109.5 . .
C13 C0AA Fe2 120.3(6) . .
C15 C0AA Fe2 69.0(6) . .
C15 C0AA C13 127.4(10) . .
C15 C0AA C17 107.9(10) . .
C17 C0AA Fe2 69.4(6) . .
C17 C0AA C13 124.1(10) . .
O1 C1 C2 114.4(9) . .
O2 C1 O1 126.0(9) . .
O2 C1 C2 119.6(9) . .
C1 C2 Fe1 119.5(7) . .
C3 C2 Fe1 69.9(6) . .
C3 C2 C1 127.7(10) . .
C6 C2 Fe1 68.6(6) . .
C6 C2 C1 124.7(10) . .
C6 C2 C3 107.0(9) . .
Fe1 C3 H3 126.9 . .
C2 C3 Fe1 68.7(6) . .
C2 C3 H3 126.2 . .
C4 C3 Fe1 69.8(7) . .
C4 C3 C2 107.7(10) . .
C4 C3 H3 126.2 . .
Fe1 C4 H4 126.9 . .
C3 C4 Fe1 70.1(6) . .
C3 C4 H4 124.9 . .
C5 C4 Fe1 69.7(7) . .
C5 C4 C3 110.1(10) . .
C5 C4 H4 124.9 . .
Fe1 C5 H5 126.3 . .
C4 C5 Fe1 71.1(7) . .
C4 C5 H5 125.7 . .
C4 C5 C6 108.7(11) . .
C6 C5 Fe1 68.5(7) . .
C6 C5 H5 125.7 . .
Fe1 C6 H6 125.5 . .
C2 C6 Fe1 69.9(7) . .
C2 C6 C5 106.5(10) . .
C2 C6 H6 126.7 . .
C5 C6 Fe1 69.4(7) . .
C5 C6 H6 126.7 . .
O3 C7 Tb2 62.1(5) . 3_666
O3 C7 C8 119.3(10) . .
O4 C7 Tb2 60.5(5) . 3_666
O4 C7 O3 119.6(9) . .
O4 C7 C8 120.9(10) . .
C8 C7 Tb2 157.5(7) . 3_666
C7 C8 Fe1 126.1(8) . .
C9 C8 Fe1 70.1(6) . .
C9 C8 C7 128.1(10) . .
C9 C8 C12 107.7(10) . .
C12 C8 Fe1 69.2(6) . .
C12 C8 C7 124.1(10) . .
Fe1 C9 H9 124.9 . .
C8 C9 Fe1 69.3(6) . .
C8 C9 H9 125.5 . .
C8 C9 C10 109.1(11) . .
C10 C9 Fe1 71.9(7) . .
C10 C9 H9 125.5 . .
Fe1 C10 H10 128.5 . .
C9 C10 Fe1 67.6(7) . .
C9 C10 H10 126.7 . .
C11 C10 Fe1 68.8(7) . .
C11 C10 C9 106.7(11) . .
C11 C10 H10 126.7 . .
Fe1 C11 H11 126.3 . .
C10 C11 Fe1 71.9(7) . .
C10 C11 H11 124.9 . .
C10 C11 C12 110.2(10) . .
C12 C11 Fe1 68.5(6) . .
C12 C11 H11 124.9 . .
Fe1 C12 H12 125.0 . .
C8 C12 Fe1 69.1(6) . .
C8 C12 H12 126.9 . .
C11 C12 Fe1 70.6(7) . .
C11 C12 C8 106.3(11) . .
C11 C12 H12 126.9 . .
O5 C13 Tb1 68.8(5) . 3_766
O5 C13 C0AA 119.3(9) . .
O6 C13 Tb1 52.8(5) . 3_766
O6 C13 O5 121.0(9) . .
O6 C13 C0AA 119.6(9) . .
C0AA C13 Tb1 167.4(7) . 3_766
O14 C37 H37A 93.1 . .
O14 C37 H37B 93.1 . .
O14 C37 C38 170(2) . .
H37A C37 H37B 103.0 . .
C38 C37 H37A 93.1 . .
C38 C37 H37B 93.1 . .
C37 C38 H38A 109.5 . .
C37 C38 H38B 109.5 . .
C37 C38 H38C 109.5 . .
H38A C38 H38B 109.5 . .
H38A C38 H38C 109.5 . .
H38B C38 H38C 109.5 . .
Fe2 C15 H15 125.2 . .
C0AA C15 Fe2 70.3(6) . .
C0AA C15 H15 125.7 . .
C0AA C15 C16 108.7(11) . .
C16 C15 Fe2 70.4(6) . .
C16 C15 H15 125.7 . .
Fe2 C16 H16 126.6 . .
C15 C16 Fe2 68.9(6) . .
C15 C16 H16 126.3 . .
C18 C16 Fe2 69.8(6) . .
C18 C16 C15 107.4(11) . .
C18 C16 H16 126.3 . .
Fe2 C17 H17 126.0 . .
C0AA C17 Fe2 69.0(6) . .
C0AA C17 H17 127.0 . .
C18 C17 Fe2 69.6(7) . .
C18 C17 C0AA 106.0(11) . .
C18 C17 H17 127.0 . .
Fe2 C18 H18 126.8 . .
C16 C18 Fe2 69.8(7) . .
C16 C18 C17 109.9(11) . .
C16 C18 H18 125.0 . .
C17 C18 Fe2 70.0(7) . .
C17 C18 H18 125.0 . .
O7 C19 Tb2 54.1(5) . 3_676
O7 C19 O8 118.4(10) . .
O7 C19 C20 120.5(10) . .
O8 C19 Tb2 64.3(6) . 3_676
O8 C19 C20 121.0(10) . .
C20 C19 Tb2 174.6(8) . 3_676
C19 C20 Fe2 122.8(7) . .
C21 C20 Fe2 68.7(6) . .
C21 C20 C19 128.0(9) . .
C24 C20 Fe2 70.5(6) . .
C24 C20 C19 124.4(10) . .
C24 C20 C21 107.5(9) . .
Fe2 C21 H21 124.8 . .
C20 C21 Fe2 69.7(6) . .
C20 C21 H21 126.0 . .
C22 C21 Fe2 71.2(6) . .
C22 C21 C20 108.1(9) . .
C22 C21 H21 126.0 . .
Fe2 C22 H22 127.6 . .
C21 C22 Fe2 68.2(6) . .
C21 C22 H22 125.6 . .
C23 C22 Fe2 70.2(6) . .
C23 C22 C21 108.7(10) . .
C23 C22 H22 125.6 . .
Fe2 C23 H23 126.4 . .
C22 C23 Fe2 69.9(6) . .
C22 C23 H23 125.8 . .
C22 C23 C24 108.5(10) . .
C24 C23 Fe2 69.5(6) . .
C24 C23 H23 125.8 . .
Fe2 C24 H24 127.2 . .
C20 C24 Fe2 68.4(6) . .
C20 C24 C23 107.2(10) . .
C20 C24 H24 126.4 . .
C23 C24 Fe2 69.6(6) . .
C23 C24 H24 126.4 . .
O9 C25 C26 108.7(13) . .
O9 C25 C26A 126.5(16) . .
O10 C25 O9 117.8(10) . .
O10 C25 C26 131.5(13) . .
O10 C25 C26A 115.6(16) . .
C25 C26 Fe3 126.4(17) . .
C27 C26 Fe3 70.9(13) . .
C27 C26 C25 129(2) . .
C27 C26 C30 108(2) . .
C30 C26 Fe3 70.0(14) . .
C30 C26 C25 123(2) . .
C25 C26A Fe3A 123(2) . .
C27A C26A Fe3A 70.9(17) . .
C27A C26A C25 125(3) . .
C27A C26A C30A 109(3) . .
C30A C26A Fe3A 70.3(18) . .
C30A C26A C25 126(3) . .
Fe3 C27 H27 127.0 . .
C26 C27 Fe3 69.3(13) . .
C26 C27 H27 125.2 . .
C28 C27 Fe3 70.1(12) . .
C28 C27 C26 110(2) . .
C28 C27 H27 125.2 . .
Fe3A C27A H27A 127.7 . .
C26A C27A Fe3A 68.7(18) . .
C26A C27A H27A 124.6 . .
C26A C27A C28A 111(3) . .
C28A C27A Fe3A 70.6(17) . .
C28A C27A H27A 124.6 . .
Fe3 C28 H28 124.7 . .
C27 C28 Fe3 70.5(13) . .
C27 C28 H28 126.6 . .
C27 C28 C29 107(2) . .
C29 C28 Fe3 69.7(14) . .
C29 C28 H28 126.6 . .
Fe3A C28A H28A 125.2 . .
C27A C28A Fe3A 69.3(18) . .
C27A C28A H28A 128.3 . .
C27A C28A C29A 103(3) . .
C29A C28A Fe3A 68.9(19) . .
C29A C28A H28A 128.3 . .
Fe3 C29 H29 127.7 . .
C28 C29 Fe3 67.9(15) . .
C28 C29 H29 125.5 . .
C30 C29 Fe3 70.5(17) . .
C30 C29 C28 109(2) . .
C30 C29 H29 125.5 . .
Fe3A C29A H29A 128.3 . .
C28A C29A Fe3A 70(2) . .
C28A C29A H29A 124.2 . .
C30A C29A Fe3A 70(2) . .
C30A C29A C28A 112(3) . .
C30A C29A H29A 124.2 . .
Fe3 C30 H30 126.2 . .
C26 C30 Fe3 67.5(14) . .
C26 C30 H30 126.9 . .
C29 C30 Fe3 71.0(17) . .
C29 C30 C26 106(2) . .
C29 C30 H30 126.9 . .
Fe3A C30A H30A 125.4 . .
C26A C30A Fe3A 68.3(19) . .
C26A C30A H30A 127.3 . .
C29A C30A Fe3A 71(2) . .
C29A C30A C26A 105(3) . .
C29A C30A H30A 127.3 . .
O11 C31 C32 116.5(18) . .
O11 C31 C32A 119(2) . .
O12 C31 O11 124.7(10) . .
O12 C31 C32 118.9(19) . .
O12 C31 C32A 116(2) . .
C31 C32 Fe3 121(2) . .
C33 C32 Fe3 70.7(16) . .
C33 C32 C31 126(3) . .
C36 C32 Fe3 72.7(17) . .
C36 C32 C31 126(3) . .
C36 C32 C33 107(3) . .
C31 C32A Fe3A 122(3) . .
C33A C32A Fe3A 71(2) . .
C33A C32A C31 123(4) . .
C36A C32A Fe3A 67(2) . .
C36A C32A C31 126(4) . .
C36A C32A C33A 111(3) . .
Fe3 C33 H33 128.2 . .
C32 C33 Fe3 69.0(17) . .
C32 C33 H33 126.3 . .
C32 C33 C34 107(2) . .
C34 C33 Fe3 68.0(14) . .
C34 C33 H33 126.3 . .
Fe3A C33A H33A 129.7 . .
C32A C33A Fe3A 68(2) . .
C32A C33A H33A 128.7 . .
C32A C33A C34A 103(3) . .
C34A C33A Fe3A 65(2) . .
C34A C33A H33A 128.7 . .
Fe3 C34 H34 124.2 . .
C33 C34 Fe3 70.3(14) . .
C33 C34 H34 124.2 . .
C35 C34 Fe3 74.0(17) . .
C35 C34 C33 112(2) . .
C35 C34 H34 124.2 . .
Fe3A C34A H34A 123.4 . .
C33A C34A Fe3A 70.7(18) . .
C33A C34A H34A 127.1 . .
C35A C34A Fe3A 70(2) . .
C35A C34A C33A 106(3) . .
C35A C34A H34A 127.1 . .
Fe3 C35 H35 126.7 . .
C34 C35 Fe3 68.5(16) . .
C34 C35 H35 127.8 . .
C34 C35 C36 104(2) . .
C36 C35 Fe3 68.6(15) . .
C36 C35 H35 127.8 . .
Fe3A C35A H35A 133.1 . .
C34A C35A Fe3A 67.5(19) . .
C34A C35A H35A 123.9 . .
C36A C35A Fe3A 68(2) . .
C36A C35A C34A 112(3) . .
C36A C35A H35A 123.9 . .
Fe3 C36 H36 129.2 . .
C32 C36 Fe3 68.3(18) . .
C32 C36 C35 109(3) . .
C32 C36 H36 125.6 . .
C35 C36 Fe3 68.6(15) . .
C35 C36 H36 125.6 . .
Fe3A C36A H36A 120.9 . .
C32A C36A Fe3A 71(2) . .
C32A C36A H36A 126.4 . .
C35A C36A Fe3A 73(2) . .
C35A C36A C32A 107(4) . .
C35A C36A H36A 126.4 . .

loop_
_geom_bond_atom_site_label_1
_geom_bond_atom_site_label_2
_geom_bond_distance
_geom_bond_site_symmetry_2
Tb1 Tb1 3.8751(10) 3_766
Tb1 Tb2 3.7052(8) 3_666
Tb1 O1 2.276(6) .
Tb1 O2 2.351(7) 3_766
Tb1 O3 2.469(7) .
Tb1 O5 2.277(7) .
Tb1 O5 2.722(7) 3_766
Tb1 O6 2.374(7) 3_766
Tb1 O8 2.347(8) 1_545
Tb1 O9 2.362(7) .
Tb1 C13 2.910(10) 3_766
Tb2 Tb1 3.7051(8) 3_666
Tb2 O3 2.444(7) 3_666
Tb2 O4 2.409(7) 3_666
Tb2 O7 2.383(8) 3_676
Tb2 O8 2.608(7) 3_676
Tb2 O9 2.459(8) 3_666
Tb2 O11 2.270(7) 3_666
Tb2 O12 2.230(7) .
Tb2 O13 2.401(8) .
Tb2 H13A 2.4375 .
Tb2 H13B 2.4133 .
Tb2 C7 2.765(10) 3_666
Tb2 C19 2.893(11) 3_676
Fe1 C2 2.023(10) .
Fe1 C3 2.039(11) .
Fe1 C4 2.036(11) .
Fe1 C5 2.019(12) .
Fe1 C6 2.006(12) .
Fe1 C8 2.014(10) .
Fe1 C9 2.025(11) .
Fe1 C10 2.083(13) .
Fe1 C11 2.042(11) .
Fe1 C12 2.015(11) .
Fe2 C0AA 2.033(10) .
Fe2 C15 2.015(11) .
Fe2 C16 2.036(11) .
Fe2 C17 2.040(12) .
Fe2 C18 2.035(12) .
Fe2 C20 2.021(10) .
Fe2 C21 2.007(10) .
Fe2 C22 2.047(10) .
Fe2 C23 2.050(10) .
Fe2 C24 2.049(11) .
Fe3 C26 2.02(2) .
Fe3 C27 2.04(2) .
Fe3 C28 2.03(2) .
Fe3 C29 2.06(3) .
Fe3 C30 2.05(3) .
Fe3 C32 2.01(3) .
Fe3 C33 2.03(3) .
Fe3 C34 2.00(2) .
Fe3 C35 2.06(3) .
Fe3 C36 2.06(3) .
Fe3A C26A 1.99(3) .
Fe3A C27A 2.02(3) .
Fe3A C28A 2.03(3) .
Fe3A C29A 2.03(4) .
Fe3A C30A 2.02(3) .
Fe3A C32A 2.04(4) .
Fe3A C33A 2.08(4) .
Fe3A C34A 2.01(3) .
Fe3A C35A 2.05(3) .
Fe3A C36A 1.98(4) .
O1 C1 1.271(11) .
O2 Tb1 2.351(7) 3_766
O2 C1 1.239(12) .
O3 Tb2 2.444(7) 3_666
O3 C7 1.298(12) .
O4 Tb2 2.409(7) 3_666
O4 C7 1.247(12) .
O5 Tb1 2.722(7) 3_766
O5 C13 1.268(11) .
O6 Tb1 2.374(7) 3_766
O6 C13 1.247(11) .
O7 Tb2 2.383(8) 3_676
O7 C19 1.259(12) .
O8 Tb1 2.347(8) 1_565
O8 Tb2 2.608(7) 3_676
O8 C19 1.268(13) .
O9 Tb2 2.459(8) 3_666
O9 C25 1.297(13) .
O10 C25 1.222(13) .
O11 Tb2 2.270(7) 3_666
O11 C31 1.264(12) .
O12 C31 1.237(12) .
O13 H13A 0.9487 .
O13 H13B 0.9344 .
O14 H14 0.8200 .
O14 C37 1.353(17) .
C0AA C13 1.470(14) .
C0AA C15 1.408(15) .
C0AA C17 1.447(15) .
C1 C2 1.453(14) .
C2 C3 1.436(14) .
C2 C6 1.430(15) .
C3 H3 0.9300 .
C3 C4 1.396(15) .
C4 H4 0.9300 .
C4 C5 1.359(16) .
C5 H5 0.9300 .
C5 C6 1.443(16) .
C6 H6 0.9300 .
C7 Tb2 2.765(10) 3_666
C7 C8 1.473(14) .
C8 C9 1.401(15) .
C8 C12 1.432(15) .
C9 H9 0.9300 .
C9 C10 1.423(15) .
C10 H10 0.9300 .
C10 C11 1.389(18) .
C11 H11 0.9300 .
C11 C12 1.417(16) .
C12 H12 0.9300 .
C13 Tb1 2.910(10) 3_766
C37 H37A 0.9700 .
C37 H37B 0.9700 .
C37 C38 1.452(18) .
C38 H38A 0.9600 .
C38 H38B 0.9600 .
C38 H38C 0.9600 .
C15 H15 0.9300 .
C15 C16 1.409(16) .
C16 H16 0.9300 .
C16 C18 1.406(17) .
C17 H17 0.9300 .
C17 C18 1.408(16) .
C18 H18 0.9300 .
C19 Tb2 2.893(11) 3_676
C19 C20 1.445(14) .
C20 C21 1.432(14) .
C20 C24 1.429(14) .
C21 H21 0.9300 .
C21 C22 1.408(15) .
C22 H22 0.9300 .
C22 C23 1.400(15) .
C23 H23 0.9300 .
C23 C24 1.432(15) .
C24 H24 0.9300 .
C25 C26 1.49(3) .
C25 C26A 1.43(3) .
C26 C27 1.38(3) .
C26 C30 1.48(3) .
C26A C27A 1.39(4) .
C26A C30A 1.41(4) .
C27 H27 0.9300 .
C27 C28 1.37(3) .
C27A H27A 0.9300 .
C27A C28A 1.39(4) .
C28 H28 0.9300 .
C28 C29 1.48(4) .
C28A H28A 0.9300 .
C28A C29A 1.44(5) .
C29 H29 0.9300 .
C29 C30 1.36(4) .
C29A H29A 0.9300 .
C29A C30A 1.38(4) .
C30 H30 0.9300 .
C30A H30A 0.9300 .
C31 C32 1.41(3) .
C31 C32A 1.58(4) .
C32 C33 1.39(5) .
C32 C36 1.36(4) .
C32A C33A 1.45(6) .
C32A C36A 1.45(5) .
C33 H33 0.9300 .
C33 C34 1.43(3) .
C33A H33A 0.9300 .
C33A C34A 1.53(4) .
C34 H34 0.9800 .
C34 C35 1.31(4) .
C34A H34A 0.9300 .
C34A C35A 1.45(5) .
C35 H35 0.9300 .
C35 C36 1.51(4) .
C35A H35A 0.9300 .
C35A C36A 1.34(5) .
C36 H36 0.9300 .
C36A H36A 0.9300 .
